data_2220779
loop_
_publ_author_name
'Watanabe, Yuji'
'Yoshida, Hiromi'
'Takeda, Kosei'
'Ishi, Tomohiko'
'Kamitori, Shigehiro'

_publ_section_title
;
 \b-<small>D</small>-Altrose
;
_journal_coeditor_code GK2181
_journal_issue 2
_journal_name_full 'Acta Crystallographica Section E'
_journal_page_first o280
_journal_paper_doi 10.1107/S1600536809000397
_journal_volume 65
_journal_year 2009
_chemical_formula_iupac 'C6 H12 O6'
_chemical_formula_moiety 'C6 H12 O6'
_chemical_formula_sum 'C6 H12 O6'
_chemical_formula_weight 180.16
_chemical_name_common \b-D-altropyranose
_chemical_name_systematic
;
(2R,3S,4R,5R,6R)-6-(hydroxymethyl)oxane-2,3,4,5-tetrol
;
_space_group_IT_number 145
_symmetry_cell_setting trigonal
_symmetry_space_group_name_Hall 'P 32'
_symmetry_space_group_name_H-M 'P 32'
_atom_sites_solution_hydrogens geom
_atom_sites_solution_primary direct
_atom_sites_solution_secondary difmap
_cell_angle_alpha 90.00
_cell_angle_beta 90.00
_cell_angle_gamma 120.00
_cell_formula_units_Z 3
_cell_length_a 7.1749(13)
_cell_length_b 7.1749(13)
_cell_length_c 12.7415(15)
_cell_measurement_reflns_used 2323
_cell_measurement_temperature 293(2)
_cell_measurement_theta_max 68.03
_cell_measurement_theta_min 7.15
_cell_volume 568.05(16)
_computing_cell_refinement 'PROCESS-AUTO (Rigaku, 1998)'
_computing_data_collection 'PROCESS-AUTO (Rigaku, 1998)'
_computing_data_reduction 'PROCESS-AUTO (Rigaku, 1998)'
_computing_molecular_graphics 'ORTEPIII (Burnett & Johnson, 1996) and ORTEP-3 (Farrugia, 1997)'
_computing_publication_material 'SHELXL97 (Sheldrick, 2008)'
_computing_structure_refinement 'SHELXL97 (Sheldrick, 2008)'
_computing_structure_solution 'SHELXS97 (Sheldrick, 2008)'
_diffrn_ambient_temperature 293(2)
_diffrn_measured_fraction_theta_full 0.992
_diffrn_measured_fraction_theta_max 0.992
_diffrn_measurement_device_type 'Rigaku RAPID2'
_diffrn_measurement_method \w
_diffrn_radiation_monochromator graphite
_diffrn_radiation_source 'fine-focus sealed tube'
_diffrn_radiation_type CuK\a
_diffrn_radiation_wavelength 1.54178
_diffrn_reflns_av_R_equivalents 0.1134
_diffrn_reflns_av_sigmaI/netI 0.0423
_diffrn_reflns_limit_h_max 8
_diffrn_reflns_limit_h_min -8
_diffrn_reflns_limit_k_max 8
_diffrn_reflns_limit_k_min -8
_diffrn_reflns_limit_l_max 14
_diffrn_reflns_limit_l_min -15
_diffrn_reflns_number 6207
_diffrn_reflns_theta_full 71.77
_diffrn_reflns_theta_max 71.77
_diffrn_reflns_theta_min 7.13
_diffrn_standards_decay_% 0
_diffrn_standards_interval_count 0
_diffrn_standards_interval_time 0
_diffrn_standards_number 0
_exptl_absorpt_coefficient_mu 1.252
_exptl_absorpt_correction_type none
_exptl_crystal_colour colorless
_exptl_crystal_density_diffrn 1.580
_exptl_crystal_density_method 'not measured'
_exptl_crystal_description block
_exptl_crystal_F_000 288
_exptl_crystal_size_max 0.30
_exptl_crystal_size_mid 0.30
_exptl_crystal_size_min 0.30
_refine_diff_density_max 0.239
_refine_diff_density_min -0.237
_refine_ls_extinction_method none
_refine_ls_goodness_of_fit_ref 1.151
_refine_ls_hydrogen_treatment constr
_refine_ls_matrix_type full
_refine_ls_number_parameters 109
_refine_ls_number_reflns 736
_refine_ls_number_restraints 1
_refine_ls_restrained_S_all 1.150
_refine_ls_R_factor_all 0.0476
_refine_ls_R_factor_gt 0.0458
_refine_ls_shift/su_max 0.000
_refine_ls_shift/su_mean 0.000
_refine_ls_structure_factor_coef Fsqd
_refine_ls_weighting_details 'calc w=1/[\s^2^(Fo^2^)+(0.0525P)^2^+0.4167P] where P=(Fo^2^+2Fc^2^)/3'
_refine_ls_weighting_scheme calc
_refine_ls_wR_factor_gt 0.1194
_refine_ls_wR_factor_ref 0.1253
_reflns_number_gt 719
_reflns_number_total 736
_reflns_threshold_expression I>2\s(I)
_cod_data_source_file gk2181.cif
_cod_data_source_block I
_cod_original_cell_volume 568.04(16)
_cod_database_code 2220779
_cod_database_fobs_code 2220779

loop_
_symmetry_equiv_pos_as_xyz
'x, y, z'
'-y, x-y, z+2/3'
'-x+y, -x, z+1/3'

loop_
_atom_site_type_symbol
_atom_site_label
_atom_site_fract_x
_atom_site_fract_y
_atom_site_fract_z
_atom_site_U_iso_or_equiv
_atom_site_adp_type
_atom_site_calc_flag
_atom_site_refinement_flags
_atom_site_occupancy
_atom_site_disorder_assembly
_atom_site_disorder_group
C C1 0.3898(7) 1.0634(7) 0.3892(3) 0.0257(9) Uani d . 1 . .
H H1 0.4984 1.1575 0.3381 0.031 Uiso calc R 1 . .
C C2 0.4763(7) 1.1433(7) 0.4977(4) 0.0299(10) Uani d . 1 . .
H H2 0.5069 1.2918 0.5054 0.036 Uiso calc R 1 . .
C C3 0.6856(7) 1.1365(7) 0.5119(4) 0.0309(10) Uani d . 1 . .
H H3 0.7366 1.1760 0.5843 0.037 Uiso calc R 1 . .
C C4 0.6474(7) 0.9113(8) 0.4889(4) 0.0288(9) Uani d . 1 . .
H H4 0.5474 0.8118 0.5415 0.035 Uiso calc R 1 . .
C C5 0.5476(6) 0.8366(7) 0.3805(3) 0.0253(8) Uani d . 1 . .
H H5 0.6491 0.9295 0.3267 0.030 Uiso calc R 1 . .
C C6 0.4840(8) 0.6073(7) 0.3594(4) 0.0306(9) Uani d . 1 . .
H H6A 0.6000 0.5832 0.3807 0.037 Uiso calc R 1 . .
H H6B 0.3583 0.5139 0.4011 0.037 Uiso calc R 1 . .
O O1 0.1989(5) 1.0605(6) 0.3667(2) 0.0349(8) Uani d . 1 . .
H HO1 0.1136 1.0032 0.4151 0.042 Uiso d R 1 . .
O O2 0.3161(5) 1.0090(5) 0.5728(3) 0.0309(7) Uani d . 1 . .
H HO2 0.3499 1.0649 0.6309 0.037 Uiso d R 1 . .
O O3 0.8420(6) 1.2911(6) 0.4415(3) 0.0435(9) Uani d . 1 . .
H HO3 0.9453 1.3817 0.4750 0.052 Uiso d R 1 . .
O O4 0.8438(6) 0.9049(7) 0.4941(3) 0.0441(9) Uani d . 1 . .
H HO4 0.8688 0.8905 0.5555 0.053 Uiso d R 1 . .
O O5 0.3537(5) 0.8494(5) 0.3754(3) 0.0267(7) Uani d . 1 . .
O O6 0.4365(5) 0.5522(5) 0.2508(3) 0.0362(8) Uani d . 1 . .
H HO6 0.3057 0.4819 0.2428 0.043 Uiso d R 1 . .

loop_
_atom_site_aniso_label
_atom_site_aniso_U_11
_atom_site_aniso_U_22
_atom_site_aniso_U_33
_atom_site_aniso_U_12
_atom_site_aniso_U_13
_atom_site_aniso_U_23
C1 0.034(2) 0.028(2) 0.021(2) 0.0197(17) -0.0044(17) -0.0027(16)
C2 0.037(2) 0.027(2) 0.020(2) 0.0118(19) 0.0030(18) 0.0018(16)
C3 0.027(2) 0.035(2) 0.018(2) 0.0056(18) 0.0015(17) 0.0001(16)
C4 0.025(2) 0.044(2) 0.018(2) 0.0172(19) 0.0026(16) 0.0059(18)
C5 0.026(2) 0.030(2) 0.024(2) 0.0169(17) 0.0009(15) 0.0031(16)
C6 0.038(2) 0.036(2) 0.022(2) 0.021(2) 0.0038(18) 0.0017(18)
O1 0.0384(17) 0.0461(18) 0.0308(18) 0.0291(15) 0.0000(13) -0.0011(14)
O2 0.0343(17) 0.0324(16) 0.0248(15) 0.0157(14) 0.0036(13) -0.0009(13)
O3 0.0348(18) 0.0380(19) 0.0288(18) -0.0034(14) 0.0043(15) 0.0018(15)
O4 0.0302(17) 0.077(3) 0.0334(19) 0.0334(19) -0.0011(14) 0.0063(18)
O5 0.0262(15) 0.0278(15) 0.0283(15) 0.0152(13) -0.0072(12) -0.0043(12)
O6 0.0282(15) 0.0430(18) 0.0367(19) 0.0172(15) 0.0019(13) -0.0121(15)

loop_
_atom_type_symbol
_atom_type_description
_atom_type_scat_dispersion_real
_atom_type_scat_dispersion_imag
_atom_type_scat_source
C C 0.0181 0.0091 'International Tables Vol C Tables 4.2.6.8 and 6.1.1.4'
O O 0.0492 0.0322 'International Tables Vol C Tables 4.2.6.8 and 6.1.1.4'
H H 0.0000 0.0000 'International Tables Vol C Tables 4.2.6.8 and 6.1.1.4'

loop_
_geom_angle_atom_site_label_1
_geom_angle_atom_site_label_2
_geom_angle_atom_site_label_3
_geom_angle_site_symmetry_1
_geom_angle_site_symmetry_3
_geom_angle
_geom_angle_publ_flag
O1 C1 O5 . . 108.1(3) ?
O1 C1 C2 . . 114.3(4) ?
O5 C1 C2 . . 109.8(3) ?
O1 C1 H1 . . 108.2 ?
O5 C1 H1 . . 108.2 ?
C2 C1 H1 . . 108.2 ?
O2 C2 C1 . . 108.5(4) ?
O2 C2 C3 . . 111.5(4) ?
C1 C2 C3 . . 108.7(4) ?
O2 C2 H2 . . 109.4 ?
C1 C2 H2 . . 109.4 ?
C3 C2 H2 . . 109.4 ?
O3 C3 C4 . . 110.9(4) ?
O3 C3 C2 . . 107.5(4) ?
C4 C3 C2 . . 110.5(3) ?
O3 C3 H3 . . 109.3 ?
C4 C3 H3 . . 109.3 ?
C2 C3 H3 . . 109.3 ?
O4 C4 C5 . . 109.0(4) ?
O4 C4 C3 . . 111.5(4) ?
C5 C4 C3 . . 110.5(4) ?
O4 C4 H4 . . 108.6 ?
C5 C4 H4 . . 108.6 ?
C3 C4 H4 . . 108.6 ?
O5 C5 C6 . . 106.8(3) ?
O5 C5 C4 . . 108.5(3) ?
C6 C5 C4 . . 112.5(3) ?
O5 C5 H5 . . 109.7 ?
C6 C5 H5 . . 109.7 ?
C4 C5 H5 . . 109.7 ?
O6 C6 C5 . . 112.2(4) ?
O6 C6 H6A . . 109.2 ?
C5 C6 H6A . . 109.2 ?
O6 C6 H6B . . 109.2 ?
C5 C6 H6B . . 109.2 ?
H6A C6 H6B . . 107.9 ?
C1 O1 HO1 . . 109.6 ?
C2 O2 HO2 . . 109.4 ?
C3 O3 HO3 . . 109.6 ?
C4 O4 HO4 . . 109.1 ?
C1 O5 C5 . . 113.6(3) ?
C6 O6 HO6 . . 109.3 ?

loop_
_geom_bond_atom_site_label_1
_geom_bond_atom_site_label_2
_geom_bond_site_symmetry_2
_geom_bond_distance
_geom_bond_publ_flag
C1 O1 . 1.389(5) ?
C1 O5 . 1.435(5) ?
C1 C2 . 1.506(6) ?
C1 H1 . 0.9800 ?
C2 O2 . 1.435(5) ?
C2 C3 . 1.537(6) ?
C2 H2 . 0.9800 ?
C3 O3 . 1.431(5) ?
C3 C4 . 1.526(6) ?
C3 H3 . 0.9800 ?
C4 O4 . 1.434(5) ?
C4 C5 . 1.524(6) ?
C4 H4 . 0.9800 ?
C5 O5 . 1.441(5) ?
C5 C6 . 1.495(6) ?
C5 H5 . 0.9800 ?
C6 O6 . 1.432(6) ?
C6 H6A . 0.9700 ?
C6 H6B . 0.9700 ?
O1 HO1 . 0.8199 ?
O2 HO2 . 0.8188 ?
O3 HO3 . 0.8199 ?
O4 HO4 . 0.8206 ?
O6 HO6 . 0.8199 ?

loop_
_geom_hbond_atom_site_label_D
_geom_hbond_atom_site_label_H
_geom_hbond_atom_site_label_A
_geom_hbond_site_symmetry_A
_geom_hbond_distance_DH
_geom_hbond_distance_HA
_geom_hbond_distance_DA
_geom_hbond_angle_DHA
O1 HO1 O4 1_455 0.82 1.97 2.743(5) 156
O2 HO2 O3 3_575 0.82 1.96 2.768(5) 169
O3 HO3 O6 3_675 0.82 1.88 2.672(5) 162
O4 HO4 O1 3_565 0.82 1.94 2.748(5) 167
O6 HO6 O2 2_664 0.82 1.96 2.776(4) 174

loop_
_geom_torsion_atom_site_label_1
_geom_torsion_atom_site_label_2
_geom_torsion_atom_site_label_3
_geom_torsion_atom_site_label_4
_geom_torsion_site_symmetry_1
_geom_torsion_site_symmetry_2
_geom_torsion_site_symmetry_3
_geom_torsion_site_symmetry_4
_geom_torsion
_geom_torsion_publ_flag
O1 C1 C2 O2 . . . . 58.2(5) ?
O5 C1 C2 O2 . . . . -63.4(4) ?
O1 C1 C2 C3 . . . . 179.6(3) ?
O5 C1 C2 C3 . . . . 58.1(4) ?
O2 C2 C3 O3 . . . . -174.0(3) ?
C1 C2 C3 O3 . . . . 66.4(4) ?
O2 C2 C3 C4 . . . . 64.8(5) ?
C1 C2 C3 C4 . . . . -54.8(5) ?
O3 C3 C4 O4 . . . . 56.6(5) ?
C2 C3 C4 O4 . . . . 175.7(4) ?
O3 C3 C4 C5 . . . . -64.8(5) ?
C2 C3 C4 C5 . . . . 54.3(5) ?
O4 C4 C5 O5 . . . . -178.4(3) ?
C3 C4 C5 O5 . . . . -55.6(4) ?
O4 C4 C5 C6 . . . . 63.7(5) ?
C3 C4 C5 C6 . . . . -173.4(4) ?
O5 C5 C6 O6 . . . . 74.4(4) ?
C4 C5 C6 O6 . . . . -166.8(3) ?
O1 C1 O5 C5 . . . . 170.9(3) ?
C2 C1 O5 C5 . . . . -63.9(4) ?
C6 C5 O5 C1 . . . . -177.1(3) ?
C4 C5 O5 C1 . . . . 61.5(4) ?

loop_
_cod_related_entry_id
_cod_related_entry_database
_cod_related_entry_code
1 ChemSpider 395424
